data_4321400
loop_
_publ_author_name
'Misato Shinoura'
'Satoru Kita'
'Masaaki Ohba'
'Hisashi \=Okawa'
'Hideki Furutachi'
'Masatatsu Suzuki'

_publ_contact_author_address
;
   Dept. of Chemistry, Fac. Of Science, Kyushu University, Hakozaki 6-10-1,
Higashi-ku, Fukuoka 812-8581, Japan
;
_publ_contact_author_email ' okawascc@mbox.nc.kyushu-u.ac.jp '
_publ_contact_author_fax ' 81-92-642-2607 '
_publ_contact_author_name ' Hisashi Okawa'
_publ_contact_author_phone ' 81-92-642-2596 '
_publ_section_title
;
 A Heterodinuclear CoIICuI Complex with Co(salen) in a Macrocyclic
 Framework. Oxygenation Studies in Comparison with Analogous CuIICuI and
 CoIIPbII Complexes
;
_journal_name_full 'Inorganic Chemistry'
_journal_page_first 4520
_journal_page_last 4526
_journal_paper_doi 10.1021/ic000305e
_journal_volume 39
_journal_year 2000
_chemical_formula_sum 'C24 H26 Cl Cu2 N4 O6 S'
_chemical_formula_weight 661.10
_space_group_IT_number 4
_symmetry_cell_setting monoclinic
_symmetry_Int_Tables_number 4
_symmetry_space_group_name_Hall 'P 2yb'
_symmetry_space_group_name_H-M 'P 1 21 1'
_audit_creation_date 'Tue Apr 12 10:19:39 2000'
_audit_creation_method 'from TEXRAY.INF file'
_cell_angle_alpha 90
_cell_angle_beta 94.72(3)
_cell_angle_gamma 90
_cell_formula_units_Z 2
_cell_length_a 6.957(2)
_cell_length_b 23.774(2)
_cell_length_c 7.758(3)
_cell_measurement_reflns_used 25
_cell_measurement_temperature 296.2
_cell_measurement_theta_max 15.0
_cell_measurement_theta_min 14.8
_cell_volume 1278.8(6)
_computing_cell_refinement 'Rigaku/AFC Diffractometer Control'
_computing_data_collection 'Rigaku/AFC Diffractometer Control'
_computing_data_reduction teXsan
_computing_publication_material teXsan
_computing_structure_refinement teXsan
_computing_structure_solution MULTAN88
_diffrn_ambient_temperature 296.2
_diffrn_measurement_device_type 'Rigaku AFC7R'
_diffrn_measurement_method \w-2\q
_diffrn_orient_matrix_UB_11 -0.08294
_diffrn_orient_matrix_UB_12 -0.03088
_diffrn_orient_matrix_UB_13 0.04043
_diffrn_orient_matrix_UB_21 0.11426
_diffrn_orient_matrix_UB_22 -0.02565
_diffrn_orient_matrix_UB_23 0.01126
_diffrn_orient_matrix_UB_31 0.02945
_diffrn_orient_matrix_UB_32 0.01256
_diffrn_orient_matrix_UB_33 0.12235
_diffrn_radiation_detector 'scintillation counter'
_diffrn_radiation_monochromator graphite
_diffrn_radiation_source 'Rigaku rotating anode'
_diffrn_radiation_type 'Mo K\a'
_diffrn_radiation_wavelength 0.7107
_diffrn_reflns_av_R_equivalents 0.030
_diffrn_reflns_av_sigmaI/netI 0.000
_diffrn_reflns_limit_h_max 9
_diffrn_reflns_limit_h_min 0
_diffrn_reflns_limit_k_max 30
_diffrn_reflns_limit_k_min 0
_diffrn_reflns_limit_l_max 10
_diffrn_reflns_limit_l_min -10
_diffrn_reflns_number 3234
_diffrn_reflns_reduction_process 'Lp corrections applied'
_diffrn_reflns_theta_max 0.00
_diffrn_reflns_theta_min 0.00
_diffrn_standards_decay_% -0.46
_diffrn_standards_interval_count 150
_diffrn_standards_number 3
_exptl_absorpt_coefficient_mu 1.898
_exptl_absorpt_correction_T_max 1.000
_exptl_absorpt_correction_T_min 0.926
_exptl_absorpt_correction_type psi-scan
_exptl_absorpt_process_details '(North, Phillips & Mathews, 1968)'
_exptl_crystal_colour red
_exptl_crystal_density_diffrn 1.717
_exptl_crystal_density_method 'not measured'
_exptl_crystal_description prismatic
_exptl_crystal_F_000 674.00
_exptl_crystal_size_max 0.250
_exptl_crystal_size_mid 0.150
_exptl_crystal_size_min 0.150
_refine_diff_density_max 0.45
_refine_diff_density_min -0.41
_refine_ls_abs_structure_Flack 1.00000
_refine_ls_extinction_coef 0.00000
_refine_ls_extinction_method 'Zachariasen(1967) type 2 Gaussian isotropic'
_refine_ls_goodness_of_fit_ref 1.860
_refine_ls_hydrogen_treatment noref
_refine_ls_matrix_type full
_refine_ls_number_constraints 0
_refine_ls_number_parameters 343
_refine_ls_number_reflns 2695
_refine_ls_number_restraints 0
_refine_ls_R_factor_all 0.0000
_refine_ls_R_factor_gt 0.0000
_refine_ls_shift/su_max 0.0160
_refine_ls_shift/su_mean 0.0000
_refine_ls_structure_factor_coef F
_refine_ls_weighting_details 'w = 1/[\s^2^(Fo) + 0.00016|Fo|^2^]'
_refine_ls_weighting_scheme calc
_refine_ls_wR_factor_gt 0.0000
_refine_ls_wR_factor_ref 0.0410
_reflns_number_gt 0
_reflns_number_total 3002
_reflns_threshold_expression >2.0sigma(I)
_cod_data_source_file ic000305e_1.cif
_cod_data_source_block '[Cu(II)Cu(I)L(2_S)]ClO4'
_cod_original_sg_symbol_H-M 'P 21 '
_cod_original_formula_sum 'C24 H26 Cl Cu2 N4 O6 S '
_cod_database_code 4321400

loop_
_symmetry_equiv_pos_as_xyz
x,y,z
-x,1/2+y,-z

loop_
_atom_site_label
_atom_site_type_symbol
_atom_site_fract_x
_atom_site_fract_y
_atom_site_fract_z
_atom_site_U_iso_or_equiv
_atom_site_adp_type
_atom_site_occupancy
_atom_site_calc_flag
_atom_site_refinement_flags
_atom_site_disorder_assembly
_atom_site_disorder_group
Cu(1) Cu 0.40278(8) 0.0975 0.17824(8) 0.0376(1) Uani 1.00 d . . .
Cu(2) Cu 0.25323(9) 0.23192(4) 0.19179(8) 0.0466(2) Uani 1.00 d . . .
Cl Cl 0.8916(3) 0.43647(7) 0.4808(2) 0.0665(5) Uani 1.00 d . . .
S S 0.3097(3) 0.33805(9) -0.0097(3) 0.0744(6) Uani 1.00 d . . .
O(1) O 0.1811(5) 0.1400(1) 0.0938(4) 0.0413(9) Uani 1.00 d . . .
O(2) O 0.5009(5) 0.1657(1) 0.2765(5) 0.0435(9) Uani 1.00 d . . .
O(3) O 1.088(1) 0.4420(4) 0.458(2) 0.188(5) Uani 1.00 d . . .
O(4) O 0.837(1) 0.4900(3) 0.528(2) 0.162(4) Uani 1.00 d . . .
O(5) O 0.812(2) 0.4235(4) 0.322(1) 0.198(5) Uani 1.00 d . . .
O(6) O 0.861(2) 0.3942(5) 0.584(1) 0.245(6) Uani 1.00 d . . .
N(1) N 0.3061(6) 0.0275(2) 0.0795(6) 0.050(1) Uani 1.00 d . . .
N(2) N 0.6223(7) 0.0530(2) 0.2630(6) 0.049(1) Uani 1.00 d . . .
N(3) N 0.4231(6) 0.2815(2) 0.3453(6) 0.045(1) Uani 1.00 d . . .
N(4) N -0.0072(7) 0.2483(2) 0.0780(6) 0.049(1) Uani 1.00 d . . .
C(1) C -0.4954(10) 0.0640(3) -0.3019(8) 0.067(2) Uani 1.00 d . . .
C(2) C -0.3174(8) 0.0832(3) -0.1922(7) 0.054(2) Uani 1.00 d . . .
C(3) C -0.1660(8) 0.0474(2) -0.1504(7) 0.050(2) Uani 1.00 d . . .
C(4) C 0.0032(8) 0.0636(2) -0.0491(7) 0.045(1) Uani 1.00 d . . .
C(5) C 0.0244(7) 0.1212(2) 0.0065(6) 0.038(1) Uani 1.00 d . . .
C(6) C -0.1330(7) 0.1577(2) -0.0381(6) 0.039(1) Uani 1.00 d . . .
C(7) C -0.2973(8) 0.1366(3) -0.1340(7) 0.050(2) Uani 1.00 d . . .
C(8) C 0.1440(9) 0.0215(3) -0.0110(8) 0.055(2) Uani 1.00 d . . .
C(9) C 0.442(1) -0.0191(3) 0.101(1) 0.084(3) Uani 1.00 d . . .
C(10) C 0.594(1) -0.0076(3) 0.233(1) 0.078(2) Uani 1.00 d . . .
C(11) C 0.7771(8) 0.0728(3) 0.3401(8) 0.049(2) Uani 1.00 d . . .
C(12) C 0.8089(7) 0.1296(2) 0.3925(7) 0.041(1) Uani 1.00 d . . .
C(13) C 0.9880(7) 0.1415(3) 0.4871(7) 0.047(1) Uani 1.00 d . . .
C(14) C 1.0334(7) 0.1931(3) 0.5547(7) 0.049(2) Uani 1.00 d . . .
C(15) C 1.2234(8) 0.2047(3) 0.6604(8) 0.061(2) Uani 1.00 d . . .
C(16) C 0.8962(7) 0.2356(3) 0.5290(6) 0.048(1) Uani 1.00 d . . .
C(17) C 0.7157(7) 0.2267(2) 0.4355(6) 0.041(1) Uani 1.00 d . . .
C(18) C 0.6691(7) 0.1734(2) 0.3654(6) 0.037(1) Uani 1.00 d . . .
C(19) C 0.5922(8) 0.2751(2) 0.4238(7) 0.047(1) Uani 1.00 d . . .
C(20) C 0.3418(9) 0.3380(3) 0.3569(9) 0.062(2) Uani 1.00 d . . .
C(21) C 0.370(1) 0.3721(3) 0.195(1) 0.070(2) Uani 1.00 d . . .
C(22) C 0.050(1) 0.3447(3) -0.031(1) 0.085(3) Uani 1.00 d . . .
C(23) C -0.0597(9) 0.3088(3) 0.085(1) 0.071(2) Uani 1.00 d . . .
C(24) C -0.1365(8) 0.2173(2) 0.0023(7) 0.049(2) Uani 1.00 d . . .
H(1) H -0.5114 0.0862 -0.4070 0.0820 Uiso 1.00 calc . . .
H(2) H -0.6079 0.0690 -0.2416 0.0820 Uiso 1.00 calc . . .
H(3) H -0.4857 0.0256 -0.3345 0.0820 Uiso 1.00 calc . . .
H(4) H -0.1742 0.0094 -0.1942 0.0600 Uiso 1.00 calc . . .
H(5) H -0.4052 0.1623 -0.1565 0.0599 Uiso 1.00 calc . . .
H(6) H 0.1160 -0.0158 -0.0589 0.1036 Uiso 1.00 calc . . .
H(7) H 0.3796 -0.0531 0.1229 0.0982 Uiso 1.00 calc . . .
H(8) H 0.5020 -0.0243 -0.0104 0.0982 Uiso 1.00 calc . . .
H(9) H 0.7136 -0.0236 0.2000 0.1036 Uiso 1.00 calc . . .
H(10) H 0.5622 -0.0254 0.3360 0.0732 Uiso 1.00 calc . . .
H(11) H 0.8841 0.0462 0.3641 0.0580 Uiso 1.00 calc . . .
H(12) H 1.0817 0.1116 0.5018 0.0732 Uiso 1.00 calc . . .
H(13) H 1.3038 0.1722 0.6677 0.0732 Uiso 1.00 calc . . .
H(14) H 1.2001 0.2154 0.7780 0.0820 Uiso 1.00 calc . . .
H(15) H 1.2918 0.2349 0.6124 0.0732 Uiso 1.00 calc . . .
H(16) H 0.9227 0.2718 0.5797 0.0567 Uiso 1.00 calc . . .
H(17) H 0.6412 0.3078 0.4869 0.0831 Uiso 1.00 calc . . .
H(18) H 0.4029 0.3568 0.4608 0.0737 Uiso 1.00 calc . . .
H(19) H 0.2065 0.3356 0.3760 0.0737 Uiso 1.00 calc . . .
H(20) H 0.5050 0.3826 0.2012 0.0833 Uiso 1.00 calc . . .
H(21) H 0.2969 0.4061 0.1997 0.0833 Uiso 1.00 calc . . .
H(22) H 0.0179 0.3832 -0.0182 0.0985 Uiso 1.00 calc . . .
H(23) H 0.0067 0.3341 -0.1503 0.0985 Uiso 1.00 calc . . .
H(24) H -0.0321 0.3220 0.2044 0.0820 Uiso 1.00 calc . . .
H(25) H -0.1970 0.3132 0.0598 0.0831 Uiso 1.00 calc . . .
H(26) H -0.2576 0.2363 -0.0306 0.0589 Uiso 1.00 calc . . .

loop_
_atom_site_aniso_label
_atom_site_aniso_U_11
_atom_site_aniso_U_22
_atom_site_aniso_U_33
_atom_site_aniso_U_12
_atom_site_aniso_U_13
_atom_site_aniso_U_23
Cu(1) 0.0385(3) 0.0300(3) 0.0436(3) 0.0022(3) -0.0002(2) -0.0011(3)
Cu(2) 0.0437(3) 0.0396(3) 0.0543(4) 0.0024(3) -0.0088(3) -0.0034(3)
Cl 0.0684(10) 0.0468(8) 0.081(1) -0.0022(7) -0.0163(8) -0.0051(7)
S 0.090(1) 0.056(1) 0.078(1) -0.0057(9) 0.0111(10) 0.0148(9)
O(1) 0.038(2) 0.033(2) 0.051(2) 0.001(1) -0.008(1) -0.005(2)
O(2) 0.040(2) 0.036(2) 0.051(2) 0.002(1) -0.011(2) -0.004(2)
O(3) 0.096(5) 0.141(8) 0.33(1) 0.009(5) 0.039(7) -0.085(9)
O(4) 0.114(6) 0.086(5) 0.28(1) -0.003(4) 0.008(7) -0.063(6)
O(5) 0.29(1) 0.148(9) 0.140(7) -0.076(9) -0.100(8) 0.011(6)
O(6) 0.43(2) 0.141(9) 0.154(8) -0.09(1) -0.041(10) 0.087(7)
N(1) 0.047(2) 0.036(2) 0.067(3) 0.002(2) 0.005(2) -0.010(2)
N(2) 0.047(3) 0.039(2) 0.060(3) 0.009(2) -0.002(2) 0.004(2)
N(3) 0.043(2) 0.037(2) 0.055(2) 0.001(2) -0.003(2) -0.001(2)
N(4) 0.048(2) 0.034(2) 0.063(3) 0.005(2) -0.007(2) 0.000(2)
C(1) 0.064(4) 0.082(5) 0.052(3) -0.036(3) -0.013(3) 0.001(3)
C(2) 0.046(3) 0.072(4) 0.043(3) -0.022(3) -0.002(2) -0.005(3)
C(3) 0.054(3) 0.047(3) 0.050(3) -0.019(3) 0.004(2) -0.008(2)
C(4) 0.046(3) 0.045(3) 0.043(3) -0.008(2) 0.004(2) -0.008(2)
C(5) 0.038(3) 0.040(3) 0.035(2) -0.005(2) 0.003(2) -0.002(2)
C(6) 0.036(2) 0.040(3) 0.039(2) -0.003(2) -0.001(2) 0.002(2)
C(7) 0.041(3) 0.061(4) 0.047(3) -0.006(3) -0.004(2) 0.010(3)
C(8) 0.054(3) 0.039(3) 0.072(4) -0.009(2) 0.010(3) -0.011(3)
C(9) 0.065(4) 0.042(4) 0.141(7) 0.016(3) -0.010(4) -0.015(4)
C(10) 0.079(5) 0.033(3) 0.116(6) 0.014(3) -0.028(4) -0.004(3)
C(11) 0.042(3) 0.047(3) 0.057(3) 0.015(2) -0.003(2) 0.012(3)
C(12) 0.039(3) 0.042(3) 0.040(3) 0.003(2) -0.001(2) 0.008(2)
C(13) 0.035(2) 0.060(4) 0.045(3) 0.004(2) 0.000(2) 0.010(2)
C(14) 0.034(2) 0.073(4) 0.039(3) -0.004(3) -0.006(2) 0.011(3)
C(15) 0.037(3) 0.088(5) 0.054(3) -0.008(3) -0.010(2) 0.005(3)
C(16) 0.043(2) 0.057(3) 0.042(2) -0.016(3) -0.005(2) 0.002(3)
C(17) 0.037(2) 0.046(3) 0.038(2) -0.005(2) -0.005(2) 0.004(2)
C(18) 0.034(2) 0.040(3) 0.037(2) 0.000(2) -0.002(2) 0.004(2)
C(19) 0.052(3) 0.039(3) 0.050(3) -0.009(2) -0.006(2) -0.006(2)
C(20) 0.064(4) 0.041(3) 0.077(4) 0.008(3) -0.013(3) -0.013(3)
C(21) 0.064(4) 0.033(3) 0.112(6) -0.004(3) -0.008(4) 0.006(3)
C(22) 0.092(6) 0.043(4) 0.112(6) 0.006(4) -0.045(5) 0.020(4)
C(23) 0.054(3) 0.041(3) 0.113(6) 0.015(3) -0.019(4) -0.008(4)
C(24) 0.036(3) 0.052(4) 0.056(3) 0.004(2) -0.008(2) 0.007(2)

loop_
_atom_type_symbol
_atom_type_description
_atom_type_scat_dispersion_real
_atom_type_scat_dispersion_imag
_atom_type_scat_source
C C 0.003 0.002
;International Tables for Crystallography
(1992, Vol. C, Tables 4.2.6.8 and 6.1.1.1)
;
H H 0.000 0.000
;International Tables for Crystallography
(1992, Vol. C, Table 6.1.1.2)
;
N N 0.006 0.003
;International Tables for Crystallography
(1992, Vol. C, Tables 4.2.6.8 and 6.1.1.1)
;
O O 0.011 0.006
;International Tables for Crystallography
(1992, Vol. C, Tables 4.2.6.8 and 6.1.1.1)
;
S S 0.125 0.123
;International Tables for Crystallography
(1992, Vol. C, Tables 4.2.6.8 and 6.1.1.1)
;
Cu Cu 0.320 1.265
;International Tables for Crystallography
(1992, Vol. C, Tables 4.2.6.8 and 6.1.1.1)
;
Cl Cl 0.148 0.159
;International Tables for Crystallography
(1992, Vol. C, Tables 4.2.6.8 and 6.1.1.1)
;

loop_
_geom_angle_atom_site_label_1
_geom_angle_atom_site_label_2
_geom_angle_atom_site_label_3
_geom_angle
_geom_angle_site_symmetry_1
_geom_angle_site_symmetry_2
_geom_angle_site_symmetry_3
_geom_angle_publ_flag
O(1) Cu(1) O(2) 86.5(1) 1_555 1_555 1_555 yes
O(1) Cu(1) N(1) 94.3(2) 1_555 1_555 1_555 yes
O(1) Cu(1) N(2) 178.6(2) 1_555 1_555 1_555 yes
O(2) Cu(1) N(1) 179.2(2) 1_555 1_555 1_555 yes
O(2) Cu(1) N(2) 94.8(2) 1_555 1_555 1_555 yes
N(1) Cu(1) N(2) 84.4(2) 1_555 1_555 1_555 yes
O(1) Cu(2) O(2) 66.8(1) 1_555 1_555 1_555 yes
O(1) Cu(2) N(3) 147.4(2) 1_555 1_555 1_555 yes
O(1) Cu(2) N(4) 82.9(1) 1_555 1_555 1_555 yes
O(2) Cu(2) N(3) 81.1(1) 1_555 1_555 1_555 yes
O(2) Cu(2) N(4) 149.7(2) 1_555 1_555 1_555 yes
N(3) Cu(2) N(4) 128.6(2) 1_555 1_555 1_555 yes
O(3) Cl O(4) 103.8(5) 1_555 1_555 1_555 yes
O(3) Cl O(5) 103.8(8) 1_555 1_555 1_555 yes
O(3) Cl O(6) 111.0(9) 1_555 1_555 1_555 yes
O(4) Cl O(5) 110.7(7) 1_555 1_555 1_555 yes
O(4) Cl O(6) 118.7(8) 1_555 1_555 1_555 yes
O(5) Cl O(6) 107.9(6) 1_555 1_555 1_555 yes
C(21) S C(22) 101.6(4) 1_555 1_555 1_555 yes
Cu(1) O(1) Cu(2) 103.6(1) 1_555 1_555 1_555 yes
Cu(1) O(1) C(5) 127.4(3) 1_555 1_555 1_555 yes
Cu(2) O(1) C(5) 129.0(3) 1_555 1_555 1_555 yes
Cu(1) O(2) Cu(2) 103.0(1) 1_555 1_555 1_555 yes
Cu(1) O(2) C(18) 127.1(3) 1_555 1_555 1_555 yes
Cu(2) O(2) C(18) 129.9(3) 1_555 1_555 1_555 yes
Cu(1) N(1) C(8) 125.0(4) 1_555 1_555 1_555 yes
Cu(1) N(1) C(9) 114.1(4) 1_555 1_555 1_555 yes
C(8) N(1) C(9) 120.7(5) 1_555 1_555 1_555 yes
Cu(1) N(2) C(10) 113.1(4) 1_555 1_555 1_555 yes
Cu(1) N(2) C(11) 124.9(4) 1_555 1_555 1_555 yes
C(10) N(2) C(11) 122.1(5) 1_555 1_555 1_555 yes
Cu(2) N(3) C(19) 133.3(4) 1_555 1_555 1_555 yes
Cu(2) N(3) C(20) 111.5(3) 1_555 1_555 1_555 yes
C(19) N(3) C(20) 114.9(5) 1_555 1_555 1_555 yes
Cu(2) N(4) C(23) 113.0(4) 1_555 1_555 1_555 yes
Cu(2) N(4) C(24) 132.6(4) 1_555 1_555 1_555 yes
C(23) N(4) C(24) 114.4(5) 1_555 1_555 1_555 yes
C(2) C(1) H(1) 109.9(5) 1_555 1_555 1_555 no
C(2) C(1) H(2) 110.7(5) 1_555 1_555 1_555 no
C(2) C(1) H(3) 111.5(7) 1_555 1_555 1_555 no
H(1) C(1) H(2) 107.6(8) 1_555 1_555 1_555 no
H(1) C(1) H(3) 107.8(6) 1_555 1_555 1_555 no
H(2) C(1) H(3) 109.3(6) 1_555 1_555 1_555 no
C(1) C(2) C(3) 121.5(6) 1_555 1_555 1_555 yes
C(1) C(2) C(7) 121.9(6) 1_555 1_555 1_555 yes
C(3) C(2) C(7) 116.6(5) 1_555 1_555 1_555 yes
C(2) C(3) C(4) 123.4(5) 1_555 1_555 1_555 yes
C(2) C(3) H(4) 118.4(5) 1_555 1_555 1_555 no
C(4) C(3) H(4) 118.2(6) 1_555 1_555 1_555 no
C(3) C(4) C(5) 119.0(6) 1_555 1_555 1_555 yes
C(3) C(4) C(8) 117.0(5) 1_555 1_555 1_555 yes
C(5) C(4) C(8) 124.0(5) 1_555 1_555 1_555 yes
O(1) C(5) C(4) 122.6(5) 1_555 1_555 1_555 yes
O(1) C(5) C(6) 120.5(5) 1_555 1_555 1_555 yes
C(4) C(5) C(6) 116.9(5) 1_555 1_555 1_555 yes
C(5) C(6) C(7) 119.2(5) 1_555 1_555 1_555 yes
C(5) C(6) C(24) 124.9(4) 1_555 1_555 1_555 yes
C(7) C(6) C(24) 115.9(5) 1_555 1_555 1_555 yes
C(2) C(7) C(6) 124.8(6) 1_555 1_555 1_555 yes
C(2) C(7) H(5) 118.2(5) 1_555 1_555 1_555 no
C(6) C(7) H(5) 116.9(6) 1_555 1_555 1_555 no
N(1) C(8) C(4) 126.6(5) 1_555 1_555 1_555 yes
N(1) C(8) H(6) 116.6(6) 1_555 1_555 1_555 no
C(4) C(8) H(6) 116.8(6) 1_555 1_555 1_555 no
N(1) C(9) C(10) 111.7(6) 1_555 1_555 1_555 yes
N(1) C(9) H(7) 111.5(6) 1_555 1_555 1_555 no
N(1) C(9) H(8) 108.2(7) 1_555 1_555 1_555 no
C(10) C(9) H(7) 111.0(8) 1_555 1_555 1_555 no
C(10) C(9) H(8) 107.8(7) 1_555 1_555 1_555 no
H(7) C(9) H(8) 106.4(7) 1_555 1_555 1_555 no
N(2) C(10) C(9) 112.4(5) 1_555 1_555 1_555 yes
N(2) C(10) H(9) 108.8(7) 1_555 1_555 1_555 no
N(2) C(10) H(10) 109.7(7) 1_555 1_555 1_555 no
C(9) C(10) H(9) 109.7(8) 1_555 1_555 1_555 no
C(9) C(10) H(10) 107.9(7) 1_555 1_555 1_555 no
H(9) C(10) H(10) 108.2(6) 1_555 1_555 1_555 no
N(2) C(11) C(12) 126.0(5) 1_555 1_555 1_555 yes
N(2) C(11) H(11) 116.7(6) 1_555 1_555 1_555 no
C(12) C(11) H(11) 117.3(6) 1_555 1_555 1_555 no
C(11) C(12) C(13) 116.5(5) 1_555 1_555 1_555 yes
C(11) C(12) C(18) 124.2(5) 1_555 1_555 1_555 yes
C(13) C(12) C(18) 119.2(5) 1_555 1_555 1_555 yes
C(12) C(13) C(14) 123.0(5) 1_555 1_555 1_555 yes
C(12) C(13) H(12) 118.0(6) 1_555 1_555 1_555 no
C(14) C(13) H(12) 119.0(5) 1_555 1_555 1_555 no
C(13) C(14) C(15) 122.3(6) 1_555 1_555 1_555 yes
C(13) C(14) C(16) 117.6(5) 1_555 1_555 1_555 yes
C(15) C(14) C(16) 120.1(6) 1_555 1_555 1_555 yes
C(14) C(15) H(13) 111.4(6) 1_555 1_555 1_555 no
C(14) C(15) H(14) 110.4(5) 1_555 1_555 1_555 no
C(14) C(15) H(15) 111.4(5) 1_555 1_555 1_555 no
H(13) C(15) H(14) 107.3(6) 1_555 1_555 1_555 no
H(13) C(15) H(15) 108.9(6) 1_555 1_555 1_555 no
H(14) C(15) H(15) 107.3(7) 1_555 1_555 1_555 no
C(14) C(16) C(17) 122.4(6) 1_555 1_555 1_555 yes
C(14) C(16) H(16) 119.0(5) 1_555 1_555 1_555 no
C(17) C(16) H(16) 118.5(6) 1_555 1_555 1_555 no
C(16) C(17) C(18) 119.9(5) 1_555 1_555 1_555 yes
C(16) C(17) C(19) 114.5(5) 1_555 1_555 1_555 yes
C(18) C(17) C(19) 125.5(4) 1_555 1_555 1_555 yes
O(2) C(18) C(12) 122.6(5) 1_555 1_555 1_555 yes
O(2) C(18) C(17) 119.5(4) 1_555 1_555 1_555 yes
C(12) C(18) C(17) 117.9(4) 1_555 1_555 1_555 yes
N(3) C(19) C(17) 130.0(5) 1_555 1_555 1_555 yes
N(3) C(19) H(17) 114.5(5) 1_555 1_555 1_555 no
C(17) C(19) H(17) 115.4(5) 1_555 1_555 1_555 no
N(3) C(20) C(21) 111.2(5) 1_555 1_555 1_555 yes
N(3) C(20) H(18) 108.9(5) 1_555 1_555 1_555 no
N(3) C(20) H(19) 109.9(6) 1_555 1_555 1_555 no
C(21) C(20) H(18) 110.9(6) 1_555 1_555 1_555 no
C(21) C(20) H(19) 110.7(6) 1_555 1_555 1_555 no
H(18) C(20) H(19) 105.2(6) 1_555 1_555 1_555 no
S C(21) C(20) 116.9(4) 1_555 1_555 1_555 yes
S C(21) H(20) 108.2(6) 1_555 1_555 1_555 no
S C(21) H(21) 108.8(6) 1_555 1_555 1_555 no
C(20) C(21) H(20) 107.0(6) 1_555 1_555 1_555 no
C(20) C(21) H(21) 108.5(7) 1_555 1_555 1_555 no
H(20) C(21) H(21) 107.2(6) 1_555 1_555 1_555 no
S C(22) C(23) 116.6(5) 1_555 1_555 1_555 yes
S C(22) H(22) 108.2(6) 1_555 1_555 1_555 no
S C(22) H(23) 106.8(7) 1_555 1_555 1_555 no
C(23) C(22) H(22) 110.5(8) 1_555 1_555 1_555 no
C(23) C(22) H(23) 107.0(7) 1_555 1_555 1_555 no
H(22) C(22) H(23) 107.1(7) 1_555 1_555 1_555 no
N(4) C(23) C(22) 112.9(6) 1_555 1_555 1_555 yes
N(4) C(23) H(24) 108.4(6) 1_555 1_555 1_555 no
N(4) C(23) H(25) 109.8(6) 1_555 1_555 1_555 no
C(22) C(23) H(24) 108.6(6) 1_555 1_555 1_555 no
C(22) C(23) H(25) 111.0(7) 1_555 1_555 1_555 no
H(24) C(23) H(25) 105.9(7) 1_555 1_555 1_555 no
N(4) C(24) C(6) 130.0(5) 1_555 1_555 1_555 yes
N(4) C(24) H(26) 114.7(6) 1_555 1_555 1_555 no
C(6) C(24) H(26) 115.2(5) 1_555 1_555 1_555 no

loop_
_geom_bond_atom_site_label_1
_geom_bond_atom_site_label_2
_geom_bond_distance
_geom_bond_site_symmetry_1
_geom_bond_site_symmetry_2
_geom_bond_publ_flag
Cu(1) O(1) 1.913(3) 1_555 1_555 yes
Cu(1) O(2) 1.895(4) 1_555 1_555 yes
Cu(1) N(1) 1.930(5) 1_555 1_555 yes
Cu(1) N(2) 1.929(4) 1_555 1_555 yes
Cu(2) O(1) 2.354(3) 1_555 1_555 yes
Cu(2) O(2) 2.385(4) 1_555 1_555 yes
Cu(2) N(3) 1.993(4) 1_555 1_555 yes
Cu(2) N(4) 1.988(4) 1_555 1_555 yes
Cl O(3) 1.396(9) 1_555 1_555 yes
Cl O(4) 1.387(8) 1_555 1_555 yes
Cl O(5) 1.347(8) 1_555 1_555 yes
Cl O(6) 1.313(8) 1_555 1_555 yes
S C(21) 1.804(8) 1_555 1_555 yes
S C(22) 1.811(8) 1_555 1_555 yes
O(1) C(5) 1.314(6) 1_555 1_555 yes
O(2) C(18) 1.321(6) 1_555 1_555 yes
N(1) C(8) 1.287(7) 1_555 1_555 yes
N(1) C(9) 1.458(8) 1_555 1_555 yes
N(2) C(10) 1.471(8) 1_555 1_555 yes
N(2) C(11) 1.277(8) 1_555 1_555 yes
N(3) C(19) 1.289(7) 1_555 1_555 yes
N(3) C(20) 1.464(7) 1_555 1_555 yes
N(4) C(23) 1.487(7) 1_555 1_555 yes
N(4) C(24) 1.270(7) 1_555 1_555 yes
C(1) C(2) 1.515(7) 1_555 1_555 yes
C(1) H(1) 0.970 1_555 1_555 no
C(1) H(2) 0.952 1_555 1_555 no
C(1) H(3) 0.950 1_555 1_555 no
C(2) C(3) 1.371(9) 1_555 1_555 yes
C(2) C(7) 1.351(9) 1_555 1_555 yes
C(3) C(4) 1.414(8) 1_555 1_555 yes
C(3) H(4) 0.967 1_555 1_555 no
C(4) C(5) 1.438(7) 1_555 1_555 yes
C(4) C(8) 1.415(9) 1_555 1_555 yes
C(5) C(6) 1.418(7) 1_555 1_555 yes
C(6) C(7) 1.405(7) 1_555 1_555 yes
C(6) C(24) 1.451(8) 1_555 1_555 yes
C(7) H(5) 0.973 1_555 1_555 no
C(8) H(6) 0.976 1_555 1_555 no
C(9) C(10) 1.43(1) 1_555 1_555 yes
C(9) H(7) 0.942 1_555 1_555 no
C(9) H(8) 0.995 1_555 1_555 no
C(10) H(9) 0.966 1_555 1_555 no
C(10) H(10) 0.950 1_555 1_555 no
C(11) C(12) 1.422(8) 1_555 1_555 yes
C(11) H(11) 0.983 1_555 1_555 no
C(12) C(13) 1.421(7) 1_555 1_555 yes
C(12) C(18) 1.430(7) 1_555 1_555 yes
C(13) C(14) 1.363(9) 1_555 1_555 yes
C(13) H(12) 0.964 1_555 1_555 no
C(14) C(15) 1.522(7) 1_555 1_555 yes
C(14) C(16) 1.392(8) 1_555 1_555 yes
C(15) H(13) 0.953 1_555 1_555 no
C(15) H(14) 0.973 1_555 1_555 no
C(15) H(15) 0.953 1_555 1_555 no
C(16) C(17) 1.413(6) 1_555 1_555 yes
C(16) H(16) 0.959 1_555 1_555 no
C(17) C(18) 1.406(7) 1_555 1_555 yes
C(17) C(19) 1.434(8) 1_555 1_555 yes
C(19) H(17) 0.965 1_555 1_555 no
C(20) C(21) 1.52(1) 1_555 1_555 yes
C(20) H(18) 0.986 1_555 1_555 no
C(20) H(19) 0.967 1_555 1_555 no
C(21) H(20) 0.969 1_555 1_555 no
C(21) H(21) 0.959 1_555 1_555 no
C(22) C(23) 1.50(1) 1_555 1_555 yes
C(22) H(22) 0.950 1_555 1_555 no
C(22) H(23) 0.979 1_555 1_555 no
C(23) H(24) 0.979 1_555 1_555 no
C(23) H(25) 0.965 1_555 1_555 no
C(24) H(26) 0.971 1_555 1_555 no

loop_
_geom_contact_atom_site_label_1
_geom_contact_atom_site_label_2
_geom_contact_distance
_geom_contact_site_symmetry_1
_geom_contact_site_symmetry_2
_geom_contact_publ_flag
Cu(1) C(7) 3.452(6) 1_555 1_655 ?
Cu(2) C(14) 3.439(5) 1_555 1_455 ?
O(1) C(13) 3.433(6) 1_555 1_455 ?
O(3) C(20) 3.18(1) 1_555 1_655 ?
O(3) C(10) 3.35(1) 1_555 2_756 ?
O(3) C(21) 3.38(1) 1_555 1_655 ?
O(3) C(3) 3.53(1) 1_555 2_655 ?
O(3) C(11) 3.57(1) 1_555 2_756 ?
O(4) C(1) 3.34(1) 1_555 2_555 ?
O(4) N(1) 3.40(1) 1_555 2_656 ?
O(4) C(11) 3.416(9) 1_555 2_756 ?
O(5) C(21) 3.38(1) 1_555 1_555 ?
O(5) C(8) 3.38(1) 1_555 2_655 ?
O(5) C(23) 3.44(1) 1_555 1_655 ?
O(6) C(22) 3.37(1) 1_555 1_656 ?
O(6) C(19) 3.56(1) 1_555 1_555 ?
N(1) C(1) 3.477(8) 1_555 1_655 ?
N(2) C(1) 3.547(8) 1_555 1_656 ?
N(3) C(15) 3.435(8) 1_555 1_455 ?
N(4) C(17) 3.543(7) 1_555 1_455 ?
C(1) C(11) 3.495(9) 1_555 1_454 ?
C(2) C(12) 3.583(7) 1_555 1_454 ?
C(4) C(11) 3.524(8) 1_555 1_455 ?
C(5) C(11) 3.423(7) 1_555 1_455 ?
C(5) C(12) 3.463(7) 1_555 1_455 ?
C(6) C(12) 3.463(7) 1_555 1_455 ?
C(6) C(18) 3.542(7) 1_555 1_455 ?
C(6) C(14) 3.554(7) 1_555 1_454 ?
C(18) C(24) 3.388(7) 1_555 1_655 ?
